data_2021662
loop_
_publ_author_name
'Casti\~neiras, Alfonso'
'Garc\'ia-Santos, Isabel'
'Saa, Manuel'

_publ_section_title
;
 Design and synthesis of methyl
 2-{[4-phenyl-5-(pyridin-2-yl)-4<i>H</i>-1,2,4-triazol-3-yl]sulfanyl}acetate
 (phpy2NS) as a ligand for complexes of Group 12 elements: structural
 assessment and hydrogen-bonded supramolecular assembly analysis
;
_journal_coeditor_code LG3239
_journal_issue 7
_journal_name_full 'Acta Crystallographica Section C'
_journal_page_first
;
;
_journal_paper_doi 10.1107/S205322961900682X
_journal_volume 75
_journal_year 2019
_chemical_formula_iupac 'C13 H10 N4 S'
_chemical_formula_moiety 'C13 H10 N4 S'
_chemical_formula_sum 'C13 H10 N4 S'
_chemical_formula_weight 254.31
_chemical_name_systematic
;
4-Phenyl-5-(pyridin-2-yl)-2,4-dihydro-3<i>H</i>-1,2,4-triazole-3-thione
;
_space_group_crystal_system monoclinic
_space_group_IT_number 14
_space_group_name_Hall '-P 2ybc'
_space_group_name_H-M_alt 'P 1 21/c 1'
_symmetry_space_group_name_Hall '-P 2ybc'
_symmetry_space_group_name_H-M 'P 1 21/c 1'
_atom_sites_solution_hydrogens mixed
_atom_sites_solution_primary direct
_atom_sites_solution_secondary difmap
_audit_creation_method SHELXL-2013
_cell_angle_alpha 90
_cell_angle_beta 103.8960(10)
_cell_angle_gamma 90
_cell_formula_units_Z 8
_cell_length_a 28.6467(6)
_cell_length_b 5.63580(10)
_cell_length_c 15.1374(3)
_cell_measurement_reflns_used 7950
_cell_measurement_temperature 100(2)
_cell_measurement_theta_max 26.3175
_cell_measurement_theta_min 2.8065
_cell_volume 2372.36(8)
_computing_cell_refinement
;
APEX2 (Bruker, 2014)
;
_computing_data_collection
;
APEX2 (Bruker, 2014)
;
_computing_data_reduction
;
APEX2 (Bruker, 2014)
;
_computing_molecular_graphics
;
PLATON (Spek, 2009) and DIAMOND (Brandenburg, 2018)
;
_computing_publication_material
;
SHELXL2013 (Sheldrick, 2015b)
;
_computing_structure_refinement
;
SHELXL2013 (Sheldrick, 2015b)
;
_computing_structure_solution
;
SHELXS2013 (Sheldrick, 2015a)
;
_diffrn_ambient_temperature 100(2)
_diffrn_measured_fraction_theta_full 1.000
_diffrn_measured_fraction_theta_max 0.999
_diffrn_measurement_device_type 'Bruker X8 KappaAPEXII CCD'
_diffrn_measurement_method 'omega and phi scans'
_diffrn_radiation_type MoK\a
_diffrn_radiation_wavelength 0.71073
_diffrn_reflns_av_R_equivalents 0.0402
_diffrn_reflns_av_unetI/netI 0.0412
_diffrn_reflns_limit_h_max 34
_diffrn_reflns_limit_h_min -35
_diffrn_reflns_limit_k_max 7
_diffrn_reflns_limit_k_min 0
_diffrn_reflns_limit_l_max 18
_diffrn_reflns_limit_l_min 0
_diffrn_reflns_number 56310
_diffrn_reflns_theta_full 25.242
_diffrn_reflns_theta_max 26.398
_diffrn_reflns_theta_min 0.732
_diffrn_source 'fine-focus sealed tube'
_exptl_absorpt_coefficient_mu 0.258
_exptl_absorpt_correction_T_max 1.000
_exptl_absorpt_correction_T_min 0.856
_exptl_absorpt_correction_type multi-scan
_exptl_absorpt_process_details
;
(SADABS; Sheldrick, 1997)
;
_exptl_crystal_colour Colourless
_exptl_crystal_density_diffrn 1.424
_exptl_crystal_description needle
_exptl_crystal_F_000 1056
_exptl_crystal_size_max 0.320
_exptl_crystal_size_mid 0.090
_exptl_crystal_size_min 0.020
_refine_diff_density_max 0.289
_refine_diff_density_min -0.283
_refine_ls_extinction_method none
_refine_ls_goodness_of_fit_ref 1.064
_refine_ls_hydrogen_treatment constr
_refine_ls_matrix_type full
_refine_ls_number_parameters 325
_refine_ls_number_reflns 4845
_refine_ls_number_restraints 0
_refine_ls_restrained_S_all 1.064
_refine_ls_R_factor_all 0.0685
_refine_ls_R_factor_gt 0.0419
_refine_ls_shift/su_max 0.000
_refine_ls_shift/su_mean 0.000
_refine_ls_structure_factor_coef Fsqd
_refine_ls_weighting_details 'w=1/[\s^2^(Fo^2^)+(0.0424P)^2^+1.0135P] where P=(Fo^2^+2Fc^2^)/3'
_refine_ls_weighting_scheme calc
_refine_ls_wR_factor_gt 0.0868
_refine_ls_wR_factor_ref 0.0951
_reflns_number_gt 3615
_reflns_number_total 4845
_reflns_threshold_expression 'I > 2\s(I)'
_cod_data_source_file lg3239sup1.cif
_cod_data_source_block Compound_1
_cod_database_code 2021662
_shelx_space_group_comment
;
The symmetry employed for this shelxl refinement is uniquely defined
by the following loop, which should always be used as a source of
symmetry information in preference to the above space-group names.
They are only intended as comments.
;
_shelx_estimated_absorpt_t_min 0.922
_shelx_estimated_absorpt_t_max 0.995
_shelxl_version_number 2.013

loop_
_space_group_symop_operation_xyz
'x, y, z'
'-x, y+1/2, -z+1/2'
'-x, -y, -z'
'x, -y-1/2, z-1/2'

loop_
_atom_site_type_symbol
_atom_site_label
_atom_site_fract_x
_atom_site_fract_y
_atom_site_fract_z
_atom_site_U_iso_or_equiv
_atom_site_adp_type
_atom_site_calc_flag
_atom_site_occupancy
S S1A 0.07921(2) -0.01168(9) 0.57505(3) 0.01689(13) Uani d 1
N N1A 0.13609(6) 0.6282(3) 0.33029(11) 0.0164(4) Uani d 1
N N2A 0.02707(6) 0.4525(3) 0.38576(11) 0.0177(4) Uani d 1
N N3A 0.02438(6) 0.2753(3) 0.44604(11) 0.0170(4) Uani d 1
H H30A -0.0039 0.2099 0.4486 0.020 Uiso d 1
N N4A 0.09957(6) 0.3411(3) 0.46401(10) 0.0124(4) Uani d 1
C C1A 0.15198(7) 0.7877(4) 0.27900(13) 0.0177(5) Uani d 1
H H1A 0.1826 0.7618 0.2670 0.021 Uiso calc 1
C C2A 0.12668(7) 0.9884(4) 0.24216(13) 0.0184(5) Uani d 1
H H2A 0.1403 1.0990 0.2081 0.022 Uiso calc 1
C C3A 0.08122(7) 1.0241(4) 0.25609(13) 0.0187(5) Uani d 1
H H3A 0.0626 1.1580 0.2306 0.022 Uiso calc 1
C C4A 0.06339(7) 0.8613(4) 0.30772(13) 0.0170(5) Uani d 1
H H4A 0.0322 0.8802 0.3183 0.020 Uiso calc 1
C C5A 0.09214(7) 0.6683(4) 0.34399(13) 0.0139(4) Uani d 1
C C6A 0.07315(7) 0.4912(3) 0.39818(13) 0.0140(4) Uani d 1
C C7A 0.06721(7) 0.2012(4) 0.49485(13) 0.0151(4) Uani d 1
C C8A 0.15081(7) 0.3316(4) 0.50179(13) 0.0130(4) Uani d 1
C C9A 0.17355(7) 0.5192(4) 0.55312(13) 0.0158(4) Uani d 1
H H9A 0.1562 0.6585 0.5605 0.019 Uiso calc 1
C C10A 0.22226(7) 0.5004(4) 0.59368(14) 0.0192(5) Uani d 1
H H10A 0.2385 0.6285 0.6289 0.023 Uiso calc 1
C C11A 0.24742(7) 0.2961(4) 0.58329(14) 0.0201(5) Uani d 1
H H11A 0.2806 0.2829 0.6124 0.024 Uiso calc 1
C C12A 0.22409(7) 0.1119(4) 0.53051(14) 0.0185(5) Uani d 1
H H12A 0.2415 -0.0267 0.5223 0.022 Uiso calc 1
C C13A 0.17530(7) 0.1285(4) 0.48933(13) 0.0159(4) Uani d 1
H H13A 0.1591 0.0019 0.4532 0.019 Uiso calc 1
S S1B 0.42065(2) -0.00196(9) 0.50621(3) 0.01597(13) Uani d 1
N N1B 0.36653(6) 0.6337(3) 0.20866(11) 0.0169(4) Uani d 1
N N2B 0.47426(6) 0.4576(3) 0.36486(11) 0.0175(4) Uani d 1
N N3B 0.47616(6) 0.2806(3) 0.42748(11) 0.0166(4) Uani d 1
H H30B 0.5019 0.2175 0.4533 0.020 Uiso d 1
N N4B 0.40137(5) 0.3542(3) 0.37752(10) 0.0122(4) Uani d 1
C C1B 0.35119(7) 0.7911(4) 0.14176(14) 0.0195(5) Uani d 1
H H1B 0.3209 0.7635 0.1008 0.023 Uiso calc 1
C C2B 0.37665(7) 0.9919(4) 0.12830(14) 0.0191(5) Uani d 1
H H2B 0.3637 1.1000 0.0806 0.023 Uiso calc 1
C C3B 0.42113(7) 1.0311(4) 0.18564(14) 0.0186(5) Uani d 1
H H3B 0.4396 1.1661 0.1778 0.022 Uiso calc 1
C C4B 0.43849(7) 0.8710(4) 0.25469(14) 0.0171(5) Uani d 1
H H4B 0.4692 0.8923 0.2949 0.021 Uiso calc 1
C C5B 0.40976(7) 0.6770(4) 0.26404(13) 0.0147(4) Uani d 1
C C6B 0.42849(7) 0.5007(4) 0.33553(13) 0.0144(4) Uani d 1
C C7B 0.43295(7) 0.2108(4) 0.43694(13) 0.0141(4) Uani d 1
C C8B 0.34996(7) 0.3560(4) 0.36700(12) 0.0127(4) Uani d 1
C C9B 0.32857(7) 0.5518(4) 0.39552(13) 0.0159(4) Uani d 1
H H9B 0.3475 0.6839 0.4218 0.019 Uiso calc 1
C C10B 0.27916(7) 0.5530(4) 0.38522(14) 0.0193(5) Uani d 1
H H10B 0.2641 0.6869 0.4045 0.023 Uiso calc 1
C C11B 0.25182(7) 0.3608(4) 0.34710(14) 0.0203(5) Uani d 1
H H11B 0.2179 0.3625 0.3398 0.024 Uiso calc 1
C C12B 0.27401(7) 0.1655(4) 0.31954(14) 0.0195(5) Uani d 1
H H12B 0.2552 0.0324 0.2939 0.023 Uiso calc 1
C C13B 0.32316(7) 0.1619(4) 0.32883(13) 0.0159(4) Uani d 1
H H13B 0.3383 0.0283 0.3093 0.019 Uiso calc 1

loop_
_atom_site_aniso_label
_atom_site_aniso_U_11
_atom_site_aniso_U_22
_atom_site_aniso_U_33
_atom_site_aniso_U_12
_atom_site_aniso_U_13
_atom_site_aniso_U_23
S1A 0.0139(3) 0.0164(3) 0.0205(3) -0.0008(2) 0.0046(2) 0.0050(2)
N1A 0.0150(9) 0.0170(10) 0.0161(9) -0.0010(7) 0.0017(7) 0.0000(7)
N2A 0.0146(9) 0.0151(10) 0.0232(9) -0.0012(7) 0.0038(7) 0.0049(8)
N3A 0.0105(9) 0.0161(9) 0.0250(9) -0.0021(7) 0.0055(7) 0.0046(8)
N4A 0.0104(8) 0.0109(9) 0.0160(8) -0.0007(7) 0.0034(7) 0.0021(7)
C1A 0.0146(10) 0.0201(12) 0.0193(10) -0.0037(9) 0.0058(9) -0.0012(9)
C2A 0.0230(11) 0.0170(11) 0.0150(10) -0.0043(10) 0.0041(9) 0.0015(9)
C3A 0.0227(11) 0.0136(11) 0.0175(10) -0.0008(9) 0.0000(9) 0.0007(9)
C4A 0.0163(11) 0.0157(11) 0.0175(10) 0.0006(9) 0.0011(9) -0.0018(9)
C5A 0.0140(10) 0.0140(11) 0.0128(10) -0.0033(9) 0.0014(8) -0.0029(8)
C6A 0.0124(10) 0.0122(11) 0.0170(10) 0.0012(9) 0.0024(8) -0.0012(9)
C7A 0.0130(10) 0.0140(11) 0.0191(10) -0.0022(9) 0.0053(9) -0.0017(9)
C8A 0.0117(10) 0.0164(11) 0.0115(9) 0.0002(8) 0.0038(8) 0.0030(8)
C9A 0.0183(11) 0.0135(11) 0.0159(10) 0.0003(9) 0.0046(8) 0.0008(9)
C10A 0.0183(11) 0.0206(12) 0.0169(10) -0.0078(10) 0.0004(8) -0.0009(9)
C11A 0.0123(10) 0.0273(13) 0.0202(11) -0.0016(10) 0.0031(9) 0.0042(10)
C12A 0.0161(11) 0.0181(12) 0.0221(11) 0.0035(9) 0.0064(9) 0.0042(10)
C13A 0.0177(11) 0.0145(11) 0.0161(10) -0.0028(9) 0.0055(9) 0.0002(9)
S1B 0.0147(3) 0.0145(3) 0.0184(3) -0.0006(2) 0.0034(2) 0.0040(2)
N1B 0.0156(9) 0.0186(10) 0.0174(9) 0.0022(8) 0.0061(7) 0.0002(8)
N2B 0.0145(9) 0.0161(10) 0.0218(9) 0.0016(7) 0.0040(7) 0.0063(8)
N3B 0.0109(9) 0.0155(9) 0.0223(9) 0.0021(7) 0.0017(7) 0.0074(8)
N4B 0.0108(8) 0.0105(9) 0.0150(8) 0.0009(7) 0.0025(7) 0.0024(7)
C1B 0.0152(11) 0.0252(12) 0.0177(10) 0.0045(9) 0.0033(9) 0.0011(10)
C2B 0.0211(11) 0.0200(12) 0.0172(10) 0.0062(10) 0.0068(9) 0.0041(9)
C3B 0.0223(11) 0.0136(11) 0.0234(11) 0.0014(9) 0.0122(9) 0.0015(9)
C4B 0.0135(10) 0.0171(12) 0.0216(11) 0.0012(9) 0.0059(9) -0.0003(9)
C5B 0.0135(10) 0.0148(11) 0.0176(10) 0.0033(8) 0.0077(9) 0.0011(9)
C6B 0.0149(10) 0.0125(11) 0.0166(10) -0.0010(9) 0.0052(8) -0.0002(9)
C7B 0.0123(10) 0.0127(11) 0.0161(10) 0.0010(8) 0.0012(8) -0.0015(9)
C8B 0.0116(10) 0.0157(11) 0.0112(9) 0.0010(8) 0.0033(8) 0.0032(8)
C9B 0.0183(11) 0.0137(11) 0.0158(10) -0.0002(9) 0.0039(9) -0.0007(9)
C10B 0.0183(11) 0.0194(12) 0.0218(11) 0.0061(9) 0.0082(9) 0.0035(9)
C11B 0.0120(10) 0.0267(13) 0.0225(11) 0.0011(9) 0.0050(9) 0.0080(10)
C12B 0.0173(11) 0.0199(12) 0.0203(11) -0.0054(9) 0.0023(9) 0.0025(9)
C13B 0.0200(11) 0.0127(11) 0.0153(10) -0.0006(9) 0.0047(9) -0.0006(9)

loop_
_atom_type_symbol
_atom_type_description
_atom_type_scat_dispersion_real
_atom_type_scat_dispersion_imag
_atom_type_scat_source
C C 0.0033 0.0016 'International Tables Vol C Tables 4.2.6.8 and 6.1.1.4'
H H 0.0000 0.0000 'International Tables Vol C Tables 4.2.6.8 and 6.1.1.4'
N N 0.0061 0.0033 'International Tables Vol C Tables 4.2.6.8 and 6.1.1.4'
S S 0.1246 0.1234 'International Tables Vol C Tables 4.2.6.8 and 6.1.1.4'

loop_
_geom_angle_atom_site_label_1
_geom_angle_atom_site_label_2
_geom_angle_atom_site_label_3
_geom_angle
C1A N1A C5A 116.03(18)
C6A N2A N3A 104.05(16)
C7A N3A N2A 113.92(15)
C7A N3A H30A 124.4
N2A N3A H30A 121.6
C7A N4A C6A 107.24(16)
C7A N4A C8A 123.14(16)
C6A N4A C8A 129.49(16)
N1A C1A C2A 124.35(18)
N1A C1A H1A 117.8
C2A C1A H1A 117.8
C3A C2A C1A 118.55(19)
C3A C2A H2A 120.7
C1A C2A H2A 120.7
C4A C3A C2A 118.6(2)
C4A C3A H3A 120.7
C2A C3A H3A 120.7
C3A C4A C5A 118.52(19)
C3A C4A H4A 120.7
C5A C4A H4A 120.7
N1A C5A C4A 123.85(18)
N1A C5A C6A 117.15(18)
C4A C5A C6A 118.96(17)
N2A C6A N4A 111.12(17)
N2A C6A C5A 121.84(18)
N4A C6A C5A 126.99(17)
N3A C7A N4A 103.67(17)
N3A C7A S1A 128.49(15)
N4A C7A S1A 127.85(15)
C13A C8A C9A 121.78(18)
C13A C8A N4A 118.62(18)
C9A C8A N4A 119.52(17)
C8A C9A C10A 118.65(19)
C8A C9A H9A 120.7
C10A C9A H9A 120.7
C9A C10A C11A 120.5(2)
C9A C10A H10A 119.7
C11A C10A H10A 119.7
C12A C11A C10A 119.8(2)
C12A C11A H11A 120.1
C10A C11A H11A 120.1
C11A C12A C13A 120.3(2)
C11A C12A H12A 119.9
C13A C12A H12A 119.9
C8A C13A C12A 118.95(19)
C8A C13A H13A 120.5
C12A C13A H13A 120.5
C1B N1B C5B 116.01(18)
C6B N2B N3B 103.98(15)
C7B N3B N2B 113.86(16)
C7B N3B H30B 124.4
N2B N3B H30B 121.5
C7B N4B C6B 107.25(15)
C7B N4B C8B 124.76(15)
C6B N4B C8B 127.89(16)
N1B C1B C2B 124.2(2)
N1B C1B H1B 117.9
C2B C1B H1B 117.9
C3B C2B C1B 118.5(2)
C3B C2B H2B 120.7
C1B C2B H2B 120.7
C2B C3B C4B 118.92(19)
C2B C3B H3B 120.5
C4B C3B H3B 120.5
C3B C4B C5B 118.3(2)
C3B C4B H4B 120.8
C5B C4B H4B 120.8
N1B C5B C4B 123.90(19)
N1B C5B C6B 117.11(17)
C4B C5B C6B 118.90(19)
N2B C6B N4B 111.19(17)
N2B C6B C5B 122.41(17)
N4B C6B C5B 126.35(17)
N3B C7B N4B 103.72(16)
N3B C7B S1B 127.78(16)
N4B C7B S1B 128.50(15)
C9B C8B C13B 121.32(18)
C9B C8B N4B 119.27(18)
C13B C8B N4B 119.40(17)
C8B C9B C10B 119.12(19)
C8B C9B H9B 120.4
C10B C9B H9B 120.4
C11B C10B C9B 120.3(2)
C11B C10B H10B 119.8
C9B C10B H10B 119.8
C10B C11B C12B 119.66(19)
C10B C11B H11B 120.2
C12B C11B H11B 120.2
C13B C12B C11B 120.8(2)
C13B C12B H12B 119.6
C11B C12B H12B 119.6
C12B C13B C8B 118.81(19)
C12B C13B H13B 120.6
C8B C13B H13B 120.6

loop_
_geom_bond_atom_site_label_1
_geom_bond_atom_site_label_2
_geom_bond_distance
S1A C7A 1.683(2)
N1A C1A 1.337(3)
N1A C5A 1.343(2)
N2A C6A 1.306(2)
N2A N3A 1.367(2)
N3A C7A 1.338(3)
N3A H30A 0.9002
N4A C7A 1.381(2)
N4A C6A 1.385(3)
N4A C8A 1.443(2)
C1A C2A 1.386(3)
C1A H1A 0.9500
C2A C3A 1.383(3)
C2A H2A 0.9500
C3A C4A 1.381(3)
C3A H3A 0.9500
C4A C5A 1.395(3)
C4A H4A 0.9500
C5A C6A 1.476(3)
C8A C13A 1.379(3)
C8A C9A 1.379(3)
C9A C10A 1.387(3)
C9A H9A 0.9500
C10A C11A 1.387(3)
C10A H10A 0.9500
C11A C12A 1.380(3)
C11A H11A 0.9500
C12A C13A 1.390(3)
C12A H12A 0.9500
C13A H13A 0.9500
S1B C7B 1.685(2)
N1B C1B 1.339(3)
N1B C5B 1.341(3)
N2B C6B 1.302(2)
N2B N3B 1.368(2)
N3B C7B 1.339(2)
N3B H30B 0.8276
N4B C7B 1.375(3)
N4B C6B 1.388(2)
N4B C8B 1.443(2)
C1B C2B 1.388(3)
C1B H1B 0.9500
C2B C3B 1.376(3)
C2B H2B 0.9500
C3B C4B 1.380(3)
C3B H3B 0.9500
C4B C5B 1.396(3)
C4B H4B 0.9500
C5B C6B 1.472(3)
C8B C9B 1.381(3)
C8B C13B 1.381(3)
C9B C10B 1.386(3)
C9B H9B 0.9500
C10B C11B 1.379(3)
C10B H10B 0.9500
C11B C12B 1.385(3)
C11B H11B 0.9500
C12B C13B 1.381(3)
C12B H12B 0.9500
C13B H13B 0.9500

loop_
_geom_hbond_atom_site_label_D
_geom_hbond_atom_site_label_H
_geom_hbond_atom_site_label_A
_geom_hbond_site_symmetry_A
_geom_hbond_distance_DH
_geom_hbond_distance_HA
_geom_hbond_distance_DA
_geom_hbond_angle_DHA
N3A H30A S1A 3_556 0.90 2.38 3.2652(17) 168.4
N3B H30B S1B 3_656 0.83 2.47 3.2844(17) 166.6
C9A H9A S1A 1_565 0.95 2.93 3.851(2) 163.1
C9B H9B S1B 1_565 0.95 2.81 3.737(2) 166.8

loop_
_geom_torsion_atom_site_label_1
_geom_torsion_atom_site_label_2
_geom_torsion_atom_site_label_3
_geom_torsion_atom_site_label_4
_geom_torsion
C6A N2A N3A C7A -0.6(2)
C5A N1A C1A C2A 1.4(3)
N1A C1A C2A C3A -2.4(3)
C1A C2A C3A C4A 1.4(3)
C2A C3A C4A C5A 0.3(3)
C1A N1A C5A C4A 0.5(3)
C1A N1A C5A C6A 178.28(17)
C3A C4A C5A N1A -1.3(3)
C3A C4A C5A C6A -179.11(18)
N3A N2A C6A N4A 0.7(2)
N3A N2A C6A C5A 178.44(17)
C7A N4A C6A N2A -0.6(2)
C8A N4A C6A N2A -176.51(17)
C7A N4A C6A C5A -178.18(18)
C8A N4A C6A C5A 5.9(3)
N1A C5A C6A N2A -151.01(19)
C4A C5A C6A N2A 26.9(3)
N1A C5A C6A N4A 26.4(3)
C4A C5A C6A N4A -155.68(19)
N2A N3A C7A N4A 0.2(2)
N2A N3A C7A S1A -179.79(15)
C6A N4A C7A N3A 0.2(2)
C8A N4A C7A N3A 176.44(16)
C6A N4A C7A S1A -179.78(15)
C8A N4A C7A S1A -3.5(3)
C7A N4A C8A C13A 67.2(2)
C6A N4A C8A C13A -117.4(2)
C7A N4A C8A C9A -109.4(2)
C6A N4A C8A C9A 66.0(3)
C13A C8A C9A C10A -0.6(3)
N4A C8A C9A C10A 175.94(16)
C8A C9A C10A C11A -0.5(3)
C9A C10A C11A C12A 1.5(3)
C10A C11A C12A C13A -1.4(3)
C9A C8A C13A C12A 0.7(3)
N4A C8A C13A C12A -175.85(16)
C11A C12A C13A C8A 0.3(3)
C6B N2B N3B C7B 0.8(2)
C5B N1B C1B C2B -1.0(3)
N1B C1B C2B C3B 1.6(3)
C1B C2B C3B C4B -0.6(3)
C2B C3B C4B C5B -0.8(3)
C1B N1B C5B C4B -0.5(3)
C1B N1B C5B C6B -177.19(17)
C3B C4B C5B N1B 1.4(3)
C3B C4B C5B C6B 178.03(17)
N3B N2B C6B N4B -0.5(2)
N3B N2B C6B C5B -178.03(17)
C7B N4B C6B N2B 0.0(2)
C8B N4B C6B N2B 176.47(17)
C7B N4B C6B C5B 177.44(18)
C8B N4B C6B C5B -6.1(3)
N1B C5B C6B N2B 148.14(19)
C4B C5B C6B N2B -28.7(3)
N1B C5B C6B N4B -29.1(3)
C4B C5B C6B N4B 154.11(19)
N2B N3B C7B N4B -0.8(2)
N2B N3B C7B S1B 179.55(15)
C6B N4B C7B N3B 0.5(2)
C8B N4B C7B N3B -176.13(17)
C6B N4B C7B S1B -179.89(15)
C8B N4B C7B S1B 3.5(3)
C7B N4B C8B C9B 111.1(2)
C6B N4B C8B C9B -64.8(3)
C7B N4B C8B C13B -68.8(2)
C6B N4B C8B C13B 115.3(2)
C13B C8B C9B C10B -0.2(3)
N4B C8B C9B C10B 179.92(17)
C8B C9B C10B C11B 0.1(3)
C9B C10B C11B C12B 0.4(3)
C10B C11B C12B C13B -0.7(3)
C11B C12B C13B C8B 0.6(3)
C9B C8B C13B C12B -0.2(3)
N4B C8B C13B C12B 179.71(17)

_cod_database_fobs_code 2021662
